data_2022764
loop_
_publ_author_name
'Madhan, S.'
'NizamMohideen, M.'
'Pavunkumar, Vinayagam'
'MohanaKrishnan, Arasambattu K.'

_publ_section_title
;
 The synthesis, crystal structure and Hirshfeld surface analysis of the
 thio-phene derivatives
 5-(phenyl-sulfon-yl)-5,6-di-hydro-benzo[4,5]thieno[3,2-<i>j</i>]phenanthridine
 and
 (<i>E</i>)-<i>N</i>-{2-[2-(benzo[<i>b</i>]thiophen-2-yl)ethenyl]phen-yl}-<i>N</i>-(prop-2-yn-1-yl)benzene-sulfonamide.
;
_journal_coeditor_code ZN2028
_journal_issue 'Pt 6'
_journal_name_full 'Acta crystallographica. Section E, Crystallographic communications'
_journal_page_first 521
_journal_page_last 525
_journal_paper_doi 10.1107/S2056989023003821
_journal_volume 79
_journal_year 2023
_chemical_formula_iupac 'C25 H19 N O2 S2'
_chemical_formula_moiety 'C25 H19 N O2 S2'
_chemical_formula_sum 'C25 H19 N O2 S2'
_chemical_formula_weight 429.53
_chemical_name_systematic
;
(<i>E</i>)-<i>N</i>-{2-[2-(Benzo[<i>b</i>]thiophen-2-yl)ethenyl]phenyl}-\
<i>N</i>-(prop-2-yn-1-yl)benzenesulfonamide
;
_space_group_crystal_system monoclinic
_space_group_IT_number 14
_space_group_name_Hall '-P 2ybc'
_space_group_name_H-M_alt 'P 1 21/c 1'
_atom_sites_solution_hydrogens geom
_audit_creation_method SHELXL-2018/3
_cell_angle_alpha 90
_cell_angle_beta 91.560(2)
_cell_angle_gamma 90
_cell_formula_units_Z 4
_cell_length_a 10.0085(4)
_cell_length_b 8.6474(3)
_cell_length_c 24.9024(10)
_cell_measurement_reflns_used 9879
_cell_measurement_temperature 298(2)
_cell_measurement_theta_max 69.96
_cell_measurement_theta_min 3.55
_cell_volume 2154.44(14)
_computing_cell_refinement
;
APEX3/SAINT (Bruker, 2016)
;
_computing_data_collection
;
APEX3 (Bruker, 2016)
;
_computing_data_reduction
;
SAINT/XPREP (Bruker, 2016)
;
_computing_molecular_graphics
;
ORTEP-3 for Windows (Farrugia, 2012) and
Mercury (Macrae <i>et al.</i>, 2020)
;
_computing_publication_material
;
WinGX (Farrugia, 2012), pubCIF (Westrip, 2010) and PLATON (Spek,
2020)
;
_computing_structure_refinement
;
<i>SHELXL2018/3</i> (Sheldrick, 2015b)
;
_computing_structure_solution
;
<i>SHELXT2018/2</i> (Sheldrick, 2015a)
;
_diffrn_ambient_temperature 298(2)
_diffrn_measured_fraction_theta_full 1.000
_diffrn_measured_fraction_theta_max 1.000
_diffrn_measurement_device_type 'Bruker D8 VENTURE diffractometer with PHOTON II detector'
_diffrn_measurement_method '\w and \f scan'
_diffrn_radiation_monochromator graphite
_diffrn_radiation_source 'micro-focus sealed tube'
_diffrn_radiation_type CuK\a
_diffrn_radiation_wavelength 1.54178
_diffrn_reflns_av_R_equivalents 0.0621
_diffrn_reflns_av_unetI/netI 0.0367
_diffrn_reflns_limit_h_max 12
_diffrn_reflns_limit_h_min -12
_diffrn_reflns_limit_k_max 9
_diffrn_reflns_limit_k_min -10
_diffrn_reflns_limit_l_max 30
_diffrn_reflns_limit_l_min -30
_diffrn_reflns_number 51958
_diffrn_reflns_theta_full 67.679
_diffrn_reflns_theta_max 70.178
_diffrn_reflns_theta_min 3.551
_exptl_absorpt_coefficient_mu 2.410
_exptl_absorpt_correction_T_max 0.7522
_exptl_absorpt_correction_T_min 0.4732
_exptl_absorpt_correction_type multi-scan
_exptl_absorpt_process_details
;
(SADABS; Krause <i>et al.</i>,  2015)
;
_exptl_crystal_colour White
_exptl_crystal_density_diffrn 1.324
_exptl_crystal_description Solid
_exptl_crystal_F_000 896
_exptl_crystal_size_max 0.549
_exptl_crystal_size_mid 0.157
_exptl_crystal_size_min 0.085
_refine_diff_density_max 0.481
_refine_diff_density_min -0.436
_refine_ls_extinction_coef 0.0022(5)
_refine_ls_extinction_expression Fc^*^=kFc[1+0.001xFc^2^\l^3^/sin(2\q)]^-1/4^
_refine_ls_extinction_method
;
SHELXL2018/3 (Sheldrick 2015b)
;
_refine_ls_goodness_of_fit_ref 1.081
_refine_ls_hydrogen_treatment constr
_refine_ls_matrix_type full
_refine_ls_number_parameters 272
_refine_ls_number_reflns 4099
_refine_ls_number_restraints 79
_refine_ls_restrained_S_all 1.076
_refine_ls_R_factor_all 0.0598
_refine_ls_R_factor_gt 0.0530
_refine_ls_shift/su_max 0.001
_refine_ls_shift/su_mean 0.000
_refine_ls_structure_factor_coef Fsqd
_refine_ls_weighting_details 'w=1/[\s^2^(Fo^2^)+(0.1029P)^2^+0.5764P] where P=(Fo^2^+2Fc^2^)/3'
_refine_ls_weighting_scheme calc
_refine_ls_wR_factor_gt 0.1645
_refine_ls_wR_factor_ref 0.1758
_reflns_number_gt 3475
_reflns_number_total 4099
_reflns_threshold_expression 'I > 2\s(I)'
_cod_data_source_file zn2028sup1.cif
_cod_data_source_block II
_cod_depositor_comments 'Adding full bibliography for 2022763--2022764.cif.'
_cod_original_sg_symbol_H-M 'P 21/c'
_cod_database_code 2022764
_cod_database_fobs_code 2022764
_shelx_space_group_comment
;
The symmetry employed for this shelxl refinement is uniquely defined
by the following loop, which should always be used as a source of
symmetry information in preference to the above space-group names.
They are only intended as comments.
;
_shelx_estimated_absorpt_t_min 0.351
_shelx_estimated_absorpt_t_max 0.821

loop_
_space_group_symop_operation_xyz
'x, y, z'
'-x, y+1/2, -z+1/2'
'-x, -y, -z'
'x, -y-1/2, z-1/2'

loop_
_atom_site_type_symbol
_atom_site_label
_atom_site_fract_x
_atom_site_fract_y
_atom_site_fract_z
_atom_site_U_iso_or_equiv
_atom_site_adp_type
_atom_site_calc_flag
_atom_site_occupancy
_atom_site_disorder_assembly
_atom_site_disorder_group
C C1 0.1532(3) 0.9693(3) 0.56842(11) 0.0684(6) Uani d 1 . .
C C2 0.2089(3) 1.0879(3) 0.59929(13) 0.0840(7) Uani d 1 . .
H H2 0.294440 1.124310 0.592867 0.101 Uiso calc 1 . .
C C3 0.1350(4) 1.1498(4) 0.63931(13) 0.0920(9) Uani d 1 . .
H H3 0.170944 1.229010 0.660409 0.110 Uiso calc 1 . .
C C4 0.0074(4) 1.0964(4) 0.64899(13) 0.0936(9) Uani d 1 . .
H H4 -0.040772 1.139698 0.676637 0.112 Uiso calc 1 . .
C C5 -0.0482(3) 0.9815(4) 0.61851(12) 0.0855(8) Uani d 1 . .
H H5 -0.134220 0.947089 0.625262 0.103 Uiso calc 1 . .
C C6 0.0238(3) 0.9148(3) 0.57697(10) 0.0682(6) Uani d 1 . .
C C7 -0.0194(3) 0.7911(3) 0.54011(10) 0.0716(6) Uani d 1 . .
H H7 -0.101598 0.741005 0.539835 0.086 Uiso calc 1 . .
C C8 0.0883(2) 0.7615(3) 0.50449(10) 0.0668(5) Uani d 1 . .
C C9 0.0850(3) 0.6508(3) 0.46095(11) 0.0714(6) Uani d 1 . .
H H9 0.003002 0.606209 0.451630 0.086 Uiso calc 1 . .
C C10 0.1907(3) 0.6081(3) 0.43325(11) 0.0702(6) Uani d 1 . .
H H10 0.273528 0.645705 0.444964 0.084 Uiso calc 1 . .
C C11 0.1883(3) 0.5069(3) 0.38578(10) 0.0674(6) Uani d 1 . .
C C12 0.0736(3) 0.4882(4) 0.35331(12) 0.0824(7) Uani d 1 . .
H H12 -0.004815 0.537783 0.362753 0.099 Uiso calc 1 . .
C C13 0.0734(4) 0.3992(4) 0.30808(13) 0.0926(9) Uani d 1 . .
H H13 -0.004121 0.390672 0.286857 0.111 Uiso calc 1 . .
C C14 0.1880(3) 0.3213(4) 0.29349(12) 0.0899(8) Uani d 1 . .
H H14 0.187589 0.261028 0.262562 0.108 Uiso calc 1 . .
C C15 0.3024(3) 0.3341(3) 0.32527(11) 0.0745(6) Uani d 1 . .
H H15 0.378979 0.280031 0.316357 0.089 Uiso calc 1 . .
C C16 0.3032(3) 0.4275(3) 0.37049(9) 0.0642(5) Uani d 1 . .
C C17 0.6191(2) 0.4432(3) 0.33097(10) 0.0648(6) Uani d 1 . .
C C18 0.5938(3) 0.4956(4) 0.27912(12) 0.0847(8) Uani d 1 . .
H H18 0.545850 0.586357 0.273075 0.102 Uiso calc 1 . .
C C19 0.6404(4) 0.4114(4) 0.23677(13) 0.0974(9) Uani d 1 . .
H H19 0.624473 0.446264 0.201853 0.117 Uiso calc 1 . .
C C20 0.7100(3) 0.2772(4) 0.24517(14) 0.0903(8) Uani d 1 . .
H H20 0.739550 0.220487 0.216061 0.108 Uiso calc 1 . .
C C21 0.7358(3) 0.2265(4) 0.29602(14) 0.0920(9) Uani d 1 . .
H H21 0.783481 0.135327 0.301581 0.110 Uiso calc 1 . .
C C22 0.6919(3) 0.3095(3) 0.33956(12) 0.0793(7) Uani d 1 . .
H H22 0.711203 0.275587 0.374343 0.095 Uiso calc 1 . .
C C23 0.4365(3) 0.3176(3) 0.44743(10) 0.0693(6) Uani d 1 . .
H H23A 0.518561 0.337577 0.467869 0.083 Uiso calc 1 . .
H H23B 0.362892 0.327825 0.471735 0.083 Uiso calc 1 . .
C C24 0.4395(3) 0.1591(3) 0.42754(11) 0.0708(6) Uani d 1 . .
C C25 0.4400(3) 0.0303(3) 0.41334(13) 0.0878(8) Uani d 1 . .
H H25 0.440438 -0.072212 0.402039 0.105 Uiso calc 1 . .
N N1 0.4216(2) 0.4356(2) 0.40484(8) 0.0625(5) Uani d 1 . .
O O1 0.6444(2) 0.5370(2) 0.42964(8) 0.0864(6) Uani d 1 . .
O O2 0.4958(2) 0.6818(2) 0.36649(9) 0.0859(6) Uani d 1 . .
S S1 0.22906(7) 0.87417(8) 0.51653(3) 0.0780(3) Uani d 1 . .
S S2 0.54870(6) 0.53848(6) 0.38576(3) 0.0679(2) Uani d 1 . .

loop_
_atom_site_aniso_label
_atom_site_aniso_U_11
_atom_site_aniso_U_22
_atom_site_aniso_U_33
_atom_site_aniso_U_12
_atom_site_aniso_U_13
_atom_site_aniso_U_23
C1 0.0725(14) 0.0600(13) 0.0728(14) 0.0080(10) 0.0014(11) 0.0061(10)
C2 0.0822(17) 0.0739(16) 0.0956(19) 0.0037(13) -0.0014(14) -0.0053(14)
C3 0.104(2) 0.0820(19) 0.090(2) 0.0154(16) -0.0054(16) -0.0158(15)
C4 0.113(2) 0.090(2) 0.0791(18) 0.0294(18) 0.0150(16) 0.0007(15)
C5 0.0834(18) 0.0852(19) 0.0888(19) 0.0133(14) 0.0187(15) 0.0150(14)
C6 0.0710(13) 0.0624(13) 0.0713(13) 0.0079(10) 0.0056(11) 0.0115(9)
C7 0.0822(15) 0.0609(13) 0.0713(14) 0.0129(11) -0.0028(10) 0.0017(10)
C8 0.0695(13) 0.0599(13) 0.0707(13) 0.0046(10) -0.0010(10) 0.0069(10)
C9 0.0721(14) 0.0657(14) 0.0761(15) 0.0010(11) -0.0025(11) 0.0040(11)
C10 0.0737(14) 0.0618(13) 0.0747(15) 0.0051(11) -0.0055(11) 0.0006(11)
C11 0.0758(14) 0.0581(12) 0.0679(14) -0.0008(11) -0.0039(11) 0.0035(10)
C12 0.0791(17) 0.0826(18) 0.0847(18) 0.0014(14) -0.0116(14) 0.0015(14)
C13 0.094(2) 0.098(2) 0.0850(19) -0.0117(17) -0.0227(16) -0.0017(16)
C14 0.108(2) 0.0894(19) 0.0717(16) -0.0138(17) -0.0103(15) -0.0140(14)
C15 0.0880(16) 0.0663(14) 0.0691(14) -0.0072(12) -0.0006(12) -0.0074(11)
C16 0.0757(14) 0.0539(11) 0.0626(12) -0.0039(10) -0.0037(10) 0.0008(9)
C17 0.0708(13) 0.0551(12) 0.0687(13) -0.0066(10) 0.0020(10) 0.0013(10)
C18 0.109(2) 0.0689(15) 0.0761(16) 0.0056(15) 0.0015(15) 0.0091(13)
C19 0.123(3) 0.102(2) 0.0677(17) -0.003(2) 0.0072(16) -0.0004(15)
C20 0.0948(19) 0.086(2) 0.0911(19) -0.0089(16) 0.0239(16) -0.0161(16)
C21 0.094(2) 0.0775(18) 0.105(2) 0.0143(15) 0.0232(17) -0.0014(15)
C22 0.0834(17) 0.0761(16) 0.0788(16) 0.0148(13) 0.0079(13) 0.0071(13)
C23 0.0798(15) 0.0680(14) 0.0601(13) 0.0038(11) 0.0001(11) 0.0001(10)
C24 0.0745(14) 0.0642(14) 0.0737(15) -0.0011(11) 0.0010(11) 0.0082(11)
C25 0.102(2) 0.0614(16) 0.099(2) -0.0030(14) -0.0069(17) 0.0033(14)
N1 0.0703(11) 0.0545(10) 0.0625(11) -0.0011(8) -0.0004(8) -0.0017(8)
O1 0.0862(12) 0.0927(14) 0.0794(12) -0.0152(10) -0.0116(9) -0.0167(10)
O2 0.1087(14) 0.0464(9) 0.1030(14) 0.0004(9) 0.0092(11) -0.0023(9)
S1 0.0729(4) 0.0769(5) 0.0842(5) 0.0002(3) 0.0065(3) -0.0032(3)
S2 0.0782(4) 0.0514(3) 0.0740(4) -0.0057(2) 0.0004(3) -0.0089(2)

loop_
_atom_type_symbol
_atom_type_description
_atom_type_scat_dispersion_real
_atom_type_scat_dispersion_imag
_atom_type_scat_source
C C 0.0181 0.0091 'International Tables Vol C Tables 4.2.6.8 and 6.1.1.4'
H H 0.0000 0.0000 'International Tables Vol C Tables 4.2.6.8 and 6.1.1.4'
N N 0.0311 0.0180 'International Tables Vol C Tables 4.2.6.8 and 6.1.1.4'
O O 0.0492 0.0322 'International Tables Vol C Tables 4.2.6.8 and 6.1.1.4'
S S 0.3331 0.5567 'International Tables Vol C Tables 4.2.6.8 and 6.1.1.4'

loop_
_geom_angle_atom_site_label_1
_geom_angle_atom_site_label_2
_geom_angle_atom_site_label_3
_geom_angle_site_symmetry_1
_geom_angle_site_symmetry_3
_geom_angle
_geom_angle_publ_flag
C2 C1 C6 . . 121.6(3) ?
C2 C1 S1 . . 126.0(2) ?
C6 C1 S1 . . 112.4(2) ?
C3 C2 C1 . . 118.4(3) ?
C3 C2 H2 . . 120.8 ?
C1 C2 H2 . . 120.8 ?
C2 C3 C4 . . 121.1(3) ?
C2 C3 H3 . . 119.4 ?
C4 C3 H3 . . 119.4 ?
C5 C4 C3 . . 120.8(3) ?
C5 C4 H4 . . 119.6 ?
C3 C4 H4 . . 119.6 ?
C4 C5 C6 . . 120.1(3) ?
C4 C5 H5 . . 120.0 ?
C6 C5 H5 . . 120.0 ?
C1 C6 C5 . . 118.1(3) ?
C1 C6 C7 . . 114.1(2) ?
C5 C6 C7 . . 127.8(3) ?
C8 C7 C6 . . 107.7(2) ?
C8 C7 H7 . . 126.2 ?
C6 C7 H7 . . 126.2 ?
C7 C8 C9 . . 125.3(2) ?
C7 C8 S1 . . 114.4(2) ?
C9 C8 S1 . . 120.28(19) ?
C10 C9 C8 . . 124.7(3) ?
C10 C9 H9 . . 117.6 ?
C8 C9 H9 . . 117.6 ?
C9 C10 C11 . . 125.9(3) ?
C9 C10 H10 . . 117.1 ?
C11 C10 H10 . . 117.1 ?
C12 C11 C16 . . 117.0(2) ?
C12 C11 C10 . . 122.0(2) ?
C16 C11 C10 . . 121.0(2) ?
C13 C12 C11 . . 121.7(3) ?
C13 C12 H12 . . 119.1 ?
C11 C12 H12 . . 119.1 ?
C12 C13 C14 . . 120.5(3) ?
C12 C13 H13 . . 119.7 ?
C14 C13 H13 . . 119.7 ?
C15 C14 C13 . . 119.4(3) ?
C15 C14 H14 . . 120.3 ?
C13 C14 H14 . . 120.3 ?
C14 C15 C16 . . 120.0(3) ?
C14 C15 H15 . . 120.0 ?
C16 C15 H15 . . 120.0 ?
C15 C16 C11 . . 121.3(2) ?
C15 C16 N1 . . 119.8(2) ?
C11 C16 N1 . . 118.8(2) ?
C22 C17 C18 . . 120.1(3) ?
C22 C17 S2 . . 119.6(2) ?
C18 C17 S2 . . 120.2(2) ?
C19 C18 C17 . . 119.0(3) ?
C19 C18 H18 . . 120.5 ?
C17 C18 H18 . . 120.5 ?
C20 C19 C18 . . 121.0(3) ?
C20 C19 H19 . . 119.5 ?
C18 C19 H19 . . 119.5 ?
C21 C20 C19 . . 120.0(3) ?
C21 C20 H20 . . 120.0 ?
C19 C20 H20 . . 120.0 ?
C20 C21 C22 . . 120.5(3) ?
C20 C21 H21 . . 119.8 ?
C22 C21 H21 . . 119.8 ?
C17 C22 C21 . . 119.4(3) ?
C17 C22 H22 . . 120.3 ?
C21 C22 H22 . . 120.3 ?
C24 C23 N1 . . 114.1(2) ?
C24 C23 H23A . . 108.7 ?
N1 C23 H23A . . 108.7 ?
C24 C23 H23B . . 108.7 ?
N1 C23 H23B . . 108.7 ?
H23A C23 H23B . . 107.6 ?
C25 C24 C23 . . 177.5(3) ?
C24 C25 H25 . . 180.0 ?
C16 N1 C23 . . 117.24(19) ?
C16 N1 S2 . . 119.12(16) ?
C23 N1 S2 . . 121.40(17) ?
C1 S1 C8 . . 91.47(13) ?
O2 S2 O1 . . 119.89(13) ?
O2 S2 N1 . . 106.65(11) ?
O1 S2 N1 . . 106.44(12) ?
O2 S2 C17 . . 107.41(12) ?
O1 S2 C17 . . 108.30(13) ?
N1 S2 C17 . . 107.60(11) ?

loop_
_geom_bond_atom_site_label_1
_geom_bond_atom_site_label_2
_geom_bond_site_symmetry_2
_geom_bond_distance
_geom_bond_publ_flag
C1 C2 . 1.389(4) ?
C1 C6 . 1.400(4) ?
C1 S1 . 1.725(3) ?
C2 C3 . 1.366(5) ?
C2 H2 . 0.9300 ?
C3 C4 . 1.385(5) ?
C3 H3 . 0.9300 ?
C4 C5 . 1.361(5) ?
C4 H4 . 0.9300 ?
C5 C6 . 1.401(4) ?
C5 H5 . 0.9300 ?
C6 C7 . 1.467(4) ?
C7 C8 . 1.437(4) ?
C7 H7 . 0.9300 ?
C8 C9 . 1.446(4) ?
C8 S1 . 1.733(3) ?
C9 C10 . 1.331(4) ?
C9 H9 . 0.9300 ?
C10 C11 . 1.471(4) ?
C10 H10 . 0.9300 ?
C11 C12 . 1.396(4) ?
C11 C16 . 1.401(4) ?
C12 C13 . 1.364(5) ?
C12 H12 . 0.9300 ?
C13 C14 . 1.386(5) ?
C13 H13 . 0.9300 ?
C14 C15 . 1.379(4) ?
C14 H14 . 0.9300 ?
C15 C16 . 1.386(3) ?
C15 H15 . 0.9300 ?
C16 N1 . 1.444(3) ?
C17 C22 . 1.380(4) ?
C17 C18 . 1.385(4) ?
C17 S2 . 1.758(3) ?
C18 C19 . 1.374(5) ?
C18 H18 . 0.9300 ?
C19 C20 . 1.366(5) ?
C19 H19 . 0.9300 ?
C20 C21 . 1.358(5) ?
C20 H20 . 0.9300 ?
C21 C22 . 1.382(4) ?
C21 H21 . 0.9300 ?
C22 H22 . 0.9300 ?
C23 C24 . 1.457(4) ?
C23 N1 . 1.477(3) ?
C23 H23A . 0.9700 ?
C23 H23B . 0.9700 ?
C24 C25 . 1.169(4) ?
C25 H25 . 0.9300 ?
N1 S2 . 1.634(2) ?
O1 S2 . 1.433(2) ?
O2 S2 . 1.426(2) ?

loop_
_geom_hbond_atom_site_label_D
_geom_hbond_atom_site_label_H
_geom_hbond_atom_site_label_A
_geom_hbond_site_symmetry_A
_geom_hbond_distance_DH
_geom_hbond_distance_HA
_geom_hbond_distance_DA
_geom_hbond_angle_DHA
_geom_hbond_publ_flag
C23 H23A O1 . 0.97 2.35 2.860(3) 112 yes
C25 H25 O2 1_545 0.93 2.38 3.285(4) 166 yes
C21 H21 Cg1 3_666 0.93 2.97 3.772(2) 139 yes

loop_
_geom_torsion_atom_site_label_1
_geom_torsion_atom_site_label_2
_geom_torsion_atom_site_label_3
_geom_torsion_atom_site_label_4
_geom_torsion_site_symmetry_1
_geom_torsion_site_symmetry_2
_geom_torsion_site_symmetry_3
_geom_torsion_site_symmetry_4
_geom_torsion
_geom_torsion_publ_flag
C6 C1 C2 C3 . . . . 1.0(4) ?
S1 C1 C2 C3 . . . . -179.4(2) ?
C1 C2 C3 C4 . . . . -0.2(5) ?
C2 C3 C4 C5 . . . . -0.5(5) ?
C3 C4 C5 C6 . . . . 0.4(5) ?
C2 C1 C6 C5 . . . . -1.1(4) ?
S1 C1 C6 C5 . . . . 179.3(2) ?
C2 C1 C6 C7 . . . . 179.0(2) ?
S1 C1 C6 C7 . . . . -0.6(3) ?
C4 C5 C6 C1 . . . . 0.4(4) ?
C4 C5 C6 C7 . . . . -179.8(3) ?
C1 C6 C7 C8 . . . . -0.1(3) ?
C5 C6 C7 C8 . . . . -180.0(2) ?
C6 C7 C8 C9 . . . . -178.1(2) ?
C6 C7 C8 S1 . . . . 0.8(3) ?
C7 C8 C9 C10 . . . . -169.8(3) ?
S1 C8 C9 C10 . . . . 11.4(4) ?
C8 C9 C10 C11 . . . . -174.1(2) ?
C9 C10 C11 C12 . . . . 23.3(4) ?
C9 C10 C11 C16 . . . . -158.3(3) ?
C16 C11 C12 C13 . . . . -1.2(4) ?
C10 C11 C12 C13 . . . . 177.2(3) ?
C11 C12 C13 C14 . . . . 1.3(5) ?
C12 C13 C14 C15 . . . . 0.2(5) ?
C13 C14 C15 C16 . . . . -1.8(5) ?
C14 C15 C16 C11 . . . . 1.9(4) ?
C14 C15 C16 N1 . . . . 177.5(2) ?
C12 C11 C16 C15 . . . . -0.4(4) ?
C10 C11 C16 C15 . . . . -178.8(2) ?
C12 C11 C16 N1 . . . . -176.0(2) ?
C10 C11 C16 N1 . . . . 5.5(3) ?
C22 C17 C18 C19 . . . . 0.9(5) ?
S2 C17 C18 C19 . . . . -174.4(3) ?
C17 C18 C19 C20 . . . . 0.6(5) ?
C18 C19 C20 C21 . . . . -1.1(5) ?
C19 C20 C21 C22 . . . . 0.2(5) ?
C18 C17 C22 C21 . . . . -1.8(4) ?
S2 C17 C22 C21 . . . . 173.6(2) ?
C20 C21 C22 C17 . . . . 1.2(5) ?
C15 C16 N1 C23 . . . . -86.4(3) ?
C11 C16 N1 C23 . . . . 89.3(3) ?
C15 C16 N1 S2 . . . . 76.8(3) ?
C11 C16 N1 S2 . . . . -107.4(2) ?
C24 C23 N1 C16 . . . . 59.7(3) ?
C24 C23 N1 S2 . . . . -103.1(2) ?
C2 C1 S1 C8 . . . . -178.7(3) ?
C6 C1 S1 C8 . . . . 0.87(19) ?
C7 C8 S1 C1 . . . . -1.0(2) ?
C9 C8 S1 C1 . . . . 178.0(2) ?
C16 N1 S2 O2 . . . . 45.4(2) ?
C23 N1 S2 O2 . . . . -152.10(18) ?
C16 N1 S2 O1 . . . . 174.46(17) ?
C23 N1 S2 O1 . . . . -23.0(2) ?
C16 N1 S2 C17 . . . . -69.6(2) ?
C23 N1 S2 C17 . . . . 92.91(19) ?
C22 C17 S2 O2 . . . . 172.2(2) ?
C18 C17 S2 O2 . . . . -12.4(3) ?
C22 C17 S2 O1 . . . . 41.4(2) ?
C18 C17 S2 O1 . . . . -143.2(2) ?
C22 C17 S2 N1 . . . . -73.3(2) ?
C18 C17 S2 N1 . . . . 102.1(2) ?
